data_9001107
loop_
_publ_author_name
'Moore, P. B.'
'Sen Gupta, P. K.'
'Schlemper, E. O.'
'Merlino, S.'

_publ_section_title
;
 Ashcroftine, ca. K10Na10(Y,Ca)24(OH)4(CO3)16(Si56O140).16H2O, a
 structure with enormous polyanions
 Sample: investigated by Moore, Sen Gupta, Schlemper
;
_journal_name_full 'American Mineralogist'
_journal_page_first 1176
_journal_page_last 1189
_journal_volume 72
_journal_year 1987
_chemical_formula_sum 'C16 H14.8 K10.4 Na8.26 O202.96 Si54.16 Y24'
_chemical_name_mineral Ashcroftine-(Y)
_space_group_IT_number 139
_symmetry_space_group_name_Hall '-I 4 2'
_symmetry_space_group_name_H-M 'I 4/m m m'
_cell_angle_alpha 90
_cell_angle_beta 90
_cell_angle_gamma 90
_cell_formula_units_Z 2
_cell_length_a 23.994
_cell_length_b 23.994
_cell_length_c 17.512
_cell_volume 10081.869
_database_code_amcsd 0001129
_exptl_crystal_density_diffrn 2.538
_cod_original_cell_volume 10081.868
_cod_original_formula_sum 'Si54.16 O202.96 C16 Y24 K10.4 Na8.26 H14.8'
_cod_database_code 9001107

loop_
_space_group_symop_operation_xyz
x,y,z
1/2+x,1/2+y,1/2+z
-y,-x,z
1/2-y,1/2-x,1/2+z
y,x,-z
1/2+y,1/2+x,1/2-z
y,-x,-z
1/2+y,1/2-x,1/2-z
-y,x,z
1/2-y,1/2+x,1/2+z
x,-y,z
1/2+x,1/2-y,1/2+z
-x,y,-z
1/2-x,1/2+y,1/2-z
x,y,-z
1/2+x,1/2+y,1/2-z
-x,-y,z
1/2-x,1/2-y,1/2+z
y,x,z
1/2+y,1/2+x,1/2+z
-y,-x,-z
1/2-y,1/2-x,1/2-z
-y,x,-z
1/2-y,1/2+x,1/2-z
y,-x,z
1/2+y,1/2-x,1/2+z
-x,y,z
1/2-x,1/2+y,1/2+z
x,-y,-z
1/2+x,1/2-y,1/2-z
-x,-y,-z
1/2-x,1/2-y,1/2-z

loop_
_atom_site_aniso_label
_atom_site_aniso_U_11
_atom_site_aniso_U_22
_atom_site_aniso_U_33
_atom_site_aniso_U_12
_atom_site_aniso_U_13
_atom_site_aniso_U_23
Si1 0.02290 0.00960 0.00800 0.00260 -0.00090 -0.00310
Si2 0.03770 0.00840 0.01010 -0.00280 0.00600 -0.00190
Si3 0.03200 0.00970 0.01330 -0.00130 0.00010 0.00050
O1 0.04670 0.02070 0.01000 -0.00100 0.01240 -0.01320
O2 0.04080 0.02750 0.01020 -0.00610 0.00190 -0.00170
O3 0.01720 0.01990 0.02460 0.00790 0.00020 -0.00740
O4 0.02660 0.01840 0.02020 0.00120 -0.00140 0.00490
O5 0.02560 0.01900 0.01730 -0.00500 0.00840 -0.00240
O6 0.02120 0.05190 0.08820 0.00700 -0.00760 0.02960
O7 0.01920 0.01920 0.00210 0.01350 -0.00620 -0.00620
O8 0.04850 0.01230 0.00560 -0.07800 0.00000 0.00000
O9 0.04900 0.00860 0.02010 0.00000 0.00390 0.00000
O10 0.08840 0.00490 0.01540 0.00000 -0.00210 0.00000
C1 0.02460 0.06600 0.04280 0.00000 -0.00400 0.00000
O11 0.04460 0.04350 0.06270 0.00040 0.00240 0.00030
O12 0.02880 0.15790 0.04230 0.00000 -0.01350 0.00000
C2 0.04990 0.05970 0.02190 0.02170 0.00000 0.00000
O13 0.05010 0.02820 0.01480 0.00830 -0.00530 -0.00360
O14 0.03560 0.02290 0.02450 -0.01010 0.00000 0.00000
O-H1 0.00830 0.00830 0.00050 0.00180 0.00000 0.00000
OW1 0.09040 0.09040 0.03280 0.06970 -0.04170 -0.04170
OW2 0.03450 0.03800 0.01780 0.00000 0.00000 0.00000
Y1 0.01670 0.02770 0.01130 0.00520 0.00000 0.00350
Y2 0.01810 0.01490 0.01140 0.00030 0.00000 0.00000
K1 0.04930 0.08540 0.04280 0.00000 0.00000 0.00000
K2 0.06620 0.06690 0.04110 0.00000 0.00000 0.00000
Na1 0.02580 0.02580 0.06790 0.00000 0.00000 0.00000
SiT1D 0.00370 0.00370 0.00130 0.00020 0.01460 0.01460
SiT2D 0.01340 0.01340 0.00710 -0.00740 -0.00320 -0.00320
K1D 0.15100 0.15100 0.09630 -0.06650 -0.00140 -0.00140
Na1D 0.02950 0.02360 0.05580 0.00000 0.00690 0.00000
Na2D 0.04960 0.00010 0.06180 0.00000 0.02010 0.00000
Na3D -0.03130 -0.03130 0.72570 0.00000 0.00000 0.00000
O-H1D 0.02860 0.02860 0.06630 -0.00490 0.03070 0.03070
O-H2D 0.03440 0.03440 0.03530 -0.05060 0.00540 0.00540
O-H3D 0.00010 0.01670 0.00010 -0.00470 0.00000 0.00000
O4D 0.04960 0.04960 0.00010 -0.02800 0.00000 0.00000
O-H5D 0.04290 0.00220 0.13540 0.00000 0.00000 0.00000
O-H6D 0.02220 0.02220 0.15460 0.00480 0.00000 0.00000

loop_
_atom_site_label
_atom_site_fract_x
_atom_site_fract_y
_atom_site_fract_z
_atom_site_occupancy
_atom_site_type_symbol
_atom_site_attached_hydrogens
Si1 0.24140 0.15100 0.41280 1.00000 Si 0
Si2 0.26970 0.06350 0.29450 1.00000 Si 0
Si3 0.21880 0.06300 0.13390 1.00000 Si 0
O1 0.23710 0.09350 0.36440 1.00000 O 0
O2 0.22350 0.06190 0.22640 1.00000 O 0
O3 0.30180 0.17800 0.40340 1.00000 O 0
O4 0.26820 0.09700 0.09580 1.00000 O 0
O5 0.32470 0.09580 0.26950 1.00000 O 0
O6 0.15950 0.08750 0.11600 1.00000 O 0
O7 0.19120 0.19120 0.38480 1.00000 O 0
O8 0.22970 0.13220 0.50000 1.00000 O 0
O9 0.28070 0.00000 0.32050 1.00000 O 0
O10 0.22000 0.00000 0.10330 1.00000 O 0
C1 0.40020 0.00000 0.15820 1.00000 C 0
O11 0.42610 0.04690 0.17130 1.00000 O 0
O12 0.35290 0.00000 0.13150 1.00000 O 0
C2 0.37090 0.09230 0.50000 1.00000 C 0
O13 0.35960 0.06930 0.43530 1.00000 O 0
O14 0.39320 0.14110 0.50000 1.00000 O 0
O-H1 0.24730 0.24730 0.50000 1.00000 O 1
OW1 0.12640 0.12640 0.27820 1.00000 O 0
OW2 0.50000 0.00000 0.00000 1.00000 O 0
Y1 0.35560 0.11520 0.14680 1.00000 Y 0
Y2 0.26790 0.16180 0.00000 1.00000 Y 0
K1 0.27040 0.00000 0.50000 1.00000 K 0
K2 0.30570 0.00000 0.00000 1.00000 K 0
Na1 0.50000 0.00000 0.25000 1.00000 Na 0
SiT1D 0.13360 0.13360 0.06220 0.38000 Si 0
SiT2D 0.09860 0.09860 0.09050 0.39000 Si 0
K1D 0.21580 0.21580 0.20570 0.30000 K 0
Na1D 0.41810 0.00000 0.39240 0.45000 Na 0
Na2D 0.39000 0.00000 0.35850 0.28000 Na 0
Na3D 0.00000 0.00000 0.00000 0.42000 Na 0
O-H1D 0.18590 0.18590 0.07720 0.49000 O 1
O-H2D 0.05320 0.05320 0.12700 0.30000 O 1
O-H3D 0.14410 0.10860 0.00000 0.13000 O 1
O4D 0.09830 0.09830 0.00000 0.54000 O 0
O-H5D 0.10360 0.00000 0.00000 0.36000 O 1
O-H6D 0.17330 0.17330 0.00000 0.50000 O 1

loop_
_cod_changelog_entry_id
_cod_changelog_entry_author
_cod_changelog_entry_date
_cod_changelog_entry_text
1
;cod-tools version 3.8.0
Id: cif_guess_AMCSD_atom_types 9574 2023-05-10 09:00:05Z saulius
;
2023-05-10T18:47:03+03:00
;Derived atom types and hydrogen counts
from atom names that follow the AMCSD naming convention
(Wat == water, O-H == hydroxyl).
;
2
;cod-tools version 3.10.1
Id: cif_fix_AMCSD_aniso_labels 10200 2024-08-01 14:09:44Z saulius
;
2024-08-02T12:19:56+03:00
;Changed the following '_atom_site_aniso_label' values:
'OH1' -> 'O-H1'
'OH1D' -> 'O-H1D'
'OH2D' -> 'O-H2D'
'OH3D' -> 'O-H3D'
'OH5D' -> 'O-H5D'
'OH6D' -> 'O-H6D'
;

loop_
_cod_related_entry_id
_cod_related_entry_database
_cod_related_entry_code
1 AMCSD 0001129
